data_7201183
loop_
_publ_author_name
'Reddy, M. Ananth'
'Thomas, Anup'
'Srinivas, Kola'
'Rao, V. Jayathirtha'
'Bhanuprakash, K.'
'Sridhar, B.'
'Kumar, Arunandan'
'Kamalasanan, M. N.'
'Srivastava, Ritu'

_publ_section_title
;
 Synthesis and characterization of 9,10-bis(2-phenyl-1,3,4-oxadiazole)
 derivatives of anthracene: Efficient n-type emitter for organic
 light-emitting diodes
;
_journal_issue 34
_journal_name_full 'Journal of Materials Chemistry'
_journal_page_first 6172
_journal_paper_doi 10.1039/b905808g
_journal_volume 19
_journal_year 2009
_chemical_formula_moiety '2(C38 H34 N4 O2), C7 H8'
_chemical_formula_sum 'C83 H76 N8 O4'
_chemical_formula_weight 1249.52
_chemical_name_systematic
;
?
;
_space_group_IT_number 2
_symmetry_cell_setting triclinic
_symmetry_space_group_name_Hall '-P 1'
_symmetry_space_group_name_H-M 'P -1'
_atom_sites_solution_hydrogens geom
_atom_sites_solution_primary direct
_atom_sites_solution_secondary difmap
_audit_creation_method SHELXL-97
_cell_angle_alpha 64.349(1)
_cell_angle_beta 66.210(1)
_cell_angle_gamma 64.589(1)
_cell_formula_units_Z 1
_cell_length_a 11.6784(10)
_cell_length_b 13.4373(11)
_cell_length_c 14.2959(12)
_cell_measurement_reflns_used 6958
_cell_measurement_temperature 294(2)
_cell_measurement_theta_max 27.18
_cell_measurement_theta_min 2.26
_cell_volume 1760.2(3)
_computing_cell_refinement 'SAINT (Bruker, 2001)'
_computing_data_collection 'SMART (Bruker, 2001)'
_computing_data_reduction SAINT
_computing_molecular_graphics 'SHELXTL/PC (Sheldrick, 1990)'
_computing_publication_material SHELXL97
_computing_structure_refinement 'SHELXL-97 (Sheldrick, 1997)'
_computing_structure_solution 'SHELXS-97 (Sheldrick, 1997)'
_diffrn_ambient_temperature 294(2)
_diffrn_measured_fraction_theta_full 0.998
_diffrn_measured_fraction_theta_max 0.998
_diffrn_measurement_device 'Bruker SMART APEX CCD area-detector'
_diffrn_measurement_device_type 'Bruker SMART APEX CCD area-detector'
_diffrn_measurement_method '\w scan'
_diffrn_radiation_monochromator graphite
_diffrn_radiation_source 'fine-focus sealed tube'
_diffrn_radiation_type MoK\a
_diffrn_radiation_wavelength 0.71073
_diffrn_reflns_av_R_equivalents 0.0218
_diffrn_reflns_av_sigmaI/netI 0.0224
_diffrn_reflns_limit_h_max 13
_diffrn_reflns_limit_h_min -13
_diffrn_reflns_limit_k_max 15
_diffrn_reflns_limit_k_min -15
_diffrn_reflns_limit_l_max 16
_diffrn_reflns_limit_l_min -16
_diffrn_reflns_number 17066
_diffrn_reflns_theta_full 25.00
_diffrn_reflns_theta_max 25.00
_diffrn_reflns_theta_min 1.77
_diffrn_standards_number 0
_exptl_absorpt_coefficient_mu 0.073
_exptl_absorpt_correction_type none
_exptl_crystal_colour colorless
_exptl_crystal_density_diffrn 1.179
_exptl_crystal_density_method 'not measured'
_exptl_crystal_description block
_exptl_crystal_F_000 662
_exptl_crystal_size_max 0.20
_exptl_crystal_size_mid 0.16
_exptl_crystal_size_min 0.11
_refine_diff_density_max 0.319
_refine_diff_density_min -0.217
_refine_diff_density_rms 0.052
_refine_ls_extinction_method none
_refine_ls_goodness_of_fit_ref 1.033
_refine_ls_hydrogen_treatment constr
_refine_ls_matrix_type full
_refine_ls_number_parameters 448
_refine_ls_number_reflns 6166
_refine_ls_number_restraints 0
_refine_ls_restrained_S_all 1.033
_refine_ls_R_factor_all 0.0587
_refine_ls_R_factor_gt 0.0490
_refine_ls_shift/su_max 0.000
_refine_ls_shift/su_mean 0.000
_refine_ls_structure_factor_coef Fsqd
_refine_ls_weighting_details 'calc w=1/[\s^2^(Fo^2^)+(0.0886P)^2^+0.2658P] where P=(Fo^2^+2Fc^2^)/3'
_refine_ls_weighting_scheme calc
_refine_ls_wR_factor_gt 0.1401
_refine_ls_wR_factor_ref 0.1510
_reflns_number_gt 5004
_reflns_number_total 6166
_reflns_threshold_expression >2sigma(I)
_cod_data_source_file b905808g.txt
_cod_data_source_block ac24m
_cod_depositor_comments
;
The following automatic conversions were performed:
'_symmetry_cell_setting' value 'Triclinic' changed to 'triclinic'
according to '/home/saulius/struct/CIF-dictionaries/cif_core.dic'
dictionary named 'cif_core.dic' version 2.4.1 from 2010-06-29.

Automatic conversion script
Id: cif_fix_enum 1527 2010-12-29 10:47:43Z saulius 
;
_cod_database_code 7201183

loop_
_symmetry_equiv_pos_as_xyz
'x, y, z'
'-x, -y, -z'

loop_
_atom_site_label
_atom_site_type_symbol
_atom_site_fract_x
_atom_site_fract_y
_atom_site_fract_z
_atom_site_U_iso_or_equiv
_atom_site_adp_type
_atom_site_occupancy
_atom_site_symmetry_multiplicity
_atom_site_calc_flag
_atom_site_refinement_flags
_atom_site_disorder_assembly
_atom_site_disorder_group
C1 C 0.37056(15) 0.24255(14) -0.04913(12) 0.0495(4) Uani 1 1 d . . .
C2 C 0.40455(19) 0.34336(16) -0.09264(16) 0.0659(5) Uani 1 1 d . . .
H2 H 0.3660 0.4064 -0.1443 0.079 Uiso 1 1 calc R . .
C3 C 0.4959(2) 0.35007(19) -0.05914(19) 0.0795(6) Uani 1 1 d . . .
H3 H 0.5182 0.4182 -0.0883 0.095 Uiso 1 1 calc R . .
C4 C 0.5540(2) 0.2581(2) 0.01614(17) 0.0781(6) Uani 1 1 d . . .
H4 H 0.6154 0.2634 0.0382 0.094 Uiso 1 1 calc R . .
C5 C 0.5212(2) 0.15768(19) 0.05905(16) 0.0758(6) Uani 1 1 d . . .
H5 H 0.5608 0.0948 0.1102 0.091 Uiso 1 1 calc R . .
C6 C 0.43002(18) 0.14943(16) 0.02687(14) 0.0619(4) Uani 1 1 d . . .
H6 H 0.4084 0.0810 0.0563 0.074 Uiso 1 1 calc R . .
C7 C 0.27469(15) 0.23492(13) -0.08484(12) 0.0470(4) Uani 1 1 d . . .
C8 C 0.14447(14) 0.16211(13) -0.08410(12) 0.0469(4) Uani 1 1 d . . .
C9 C 0.07037(15) 0.07880(13) -0.04232(12) 0.0468(4) Uani 1 1 d . . .
C10 C 0.10929(14) -0.00447(13) -0.09186(12) 0.0460(4) Uani 1 1 d . . .
C11 C -0.03764(14) 0.08569(13) 0.04856(12) 0.0467(4) Uani 1 1 d . . .
C12 C -0.07944(15) 0.17096(14) 0.09911(13) 0.0521(4) Uani 1 1 d . . .
H12 H -0.0338 0.2244 0.0702 0.062 Uiso 1 1 calc R . .
C13 C -0.18309(16) 0.17769(14) 0.18779(13) 0.0523(4) Uani 1 1 d . . .
C14 C -0.25128(16) 0.09440(15) 0.23050(14) 0.0567(4) Uani 1 1 d . . .
H14 H -0.3216 0.0965 0.2918 0.068 Uiso 1 1 calc R . .
C15 C -0.21721(15) 0.01269(14) 0.18498(13) 0.0529(4) Uani 1 1 d . . .
H15 H -0.2651 -0.0392 0.2150 0.063 Uiso 1 1 calc R . .
C16 C -0.22815(19) 0.26837(16) 0.24282(15) 0.0655(5) Uani 1 1 d . . .
C17 C -0.3739(2) 0.3363(2) 0.2478(2) 0.0958(8) Uani 1 1 d . . .
H17A H -0.4036 0.3924 0.2839 0.144 Uiso 1 1 calc R . .
H17B H -0.4250 0.2836 0.2867 0.144 Uiso 1 1 calc R . .
H17C H -0.3842 0.3754 0.1761 0.144 Uiso 1 1 calc R . .
C18 C -0.1507(2) 0.35505(19) 0.18278(19) 0.0812(6) Uani 1 1 d . . .
H18A H -0.0593 0.3147 0.1797 0.122 Uiso 1 1 calc R . .
H18B H -0.1832 0.4107 0.2198 0.122 Uiso 1 1 calc R . .
H18C H -0.1608 0.3943 0.1110 0.122 Uiso 1 1 calc R . .
C19 C -0.2105(3) 0.2057(2) 0.3568(2) 0.1154(10) Uani 1 1 d . . .
H19A H -0.1185 0.1692 0.3529 0.173 Uiso 1 1 calc R . .
H19B H -0.2549 0.1478 0.3937 0.173 Uiso 1 1 calc R . .
H19C H -0.2471 0.2607 0.3952 0.173 Uiso 1 1 calc R . .
N1 N 0.22006(16) 0.30697(13) -0.16040(13) 0.0673(4) Uani 1 1 d . . .
N2 N 0.13343(15) 0.25873(13) -0.16007(13) 0.0672(4) Uani 1 1 d . . .
O1 O 0.23255(10) 0.13973(8) -0.03253(8) 0.0477(3) Uani 1 1 d . . .
C20 C 0.21194(18) 0.88080(15) 0.30491(14) 0.0597(4) Uani 1 1 d . . .
C21 C 0.0973(2) 0.8934(2) 0.38635(18) 0.0792(6) Uani 1 1 d . . .
H21 H 0.0872 0.9232 0.4380 0.095 Uiso 1 1 calc R . .
C22 C -0.0033(2) 0.8609(3) 0.3903(2) 0.1022(8) Uani 1 1 d . . .
H22 H -0.0811 0.8689 0.4450 0.123 Uiso 1 1 calc R . .
C23 C 0.0115(3) 0.8175(2) 0.3143(3) 0.1047(9) Uani 1 1 d . . .
H23 H -0.0556 0.7947 0.3184 0.126 Uiso 1 1 calc R . .
C24 C 0.1242(3) 0.8073(2) 0.2321(2) 0.0978(8) Uani 1 1 d . . .
H24 H 0.1330 0.7788 0.1800 0.117 Uiso 1 1 calc R . .
C25 C 0.2244(2) 0.83917(19) 0.22652(18) 0.0782(6) Uani 1 1 d . . .
H25 H 0.3007 0.8329 0.1702 0.094 Uiso 1 1 calc R . .
C26 C 0.32533(16) 0.90235(14) 0.30250(12) 0.0518(4) Uani 1 1 d . . .
C27 C 0.44236(15) 0.93968(14) 0.35764(13) 0.0509(4) Uani 1 1 d . . .
C28 C 0.47325(15) 0.97128(14) 0.42937(13) 0.0511(4) Uani 1 1 d . . .
C29 C 0.56195(15) 0.88684(14) 0.49011(13) 0.0529(4) Uani 1 1 d . . .
C30 C 0.62582(19) 0.77169(16) 0.48486(16) 0.0664(5) Uani 1 1 d . . .
H30 H 0.6125 0.7509 0.4368 0.080 Uiso 1 1 calc R . .
C31 C 0.7056(2) 0.69192(17) 0.54845(17) 0.0726(5) Uani 1 1 d . . .
H31 H 0.7462 0.6177 0.5421 0.087 Uiso 1 1 calc R . .
C32 C 0.73011(17) 0.71655(16) 0.62463(15) 0.0617(4) Uani 1 1 d . . .
C33 C 0.67186(16) 0.82725(15) 0.62931(14) 0.0570(4) Uani 1 1 d . . .
H33 H 0.6872 0.8459 0.6778 0.068 Uiso 1 1 calc R . .
C34 C 0.58847(15) 0.91546(14) 0.56315(13) 0.0511(4) Uani 1 1 d . . .
C35 C 0.81465(19) 0.61946(17) 0.69871(18) 0.0732(5) Uani 1 1 d . . .
C36 C 0.9444(3) 0.5611(3) 0.6317(3) 0.1595(16) Uani 1 1 d . . .
H36A H 0.9283 0.5325 0.5886 0.239 Uiso 1 1 calc R . .
H36B H 0.9956 0.4976 0.6783 0.239 Uiso 1 1 calc R . .
H36C H 0.9916 0.6162 0.5855 0.239 Uiso 1 1 calc R . .
C37 C 0.7426(3) 0.5303(2) 0.7745(3) 0.1182(10) Uani 1 1 d . . .
H37A H 0.7265 0.4997 0.7331 0.177 Uiso 1 1 calc R . .
H37B H 0.6604 0.5666 0.8176 0.177 Uiso 1 1 calc R . .
H37C H 0.7957 0.4683 0.8205 0.177 Uiso 1 1 calc R . .
C38 C 0.8380(3) 0.6628(2) 0.7693(3) 0.1276(11) Uani 1 1 d . . .
H38A H 0.8920 0.5992 0.8137 0.191 Uiso 1 1 calc R . .
H38B H 0.7552 0.6959 0.8142 0.191 Uiso 1 1 calc R . .
H38C H 0.8816 0.7208 0.7247 0.191 Uiso 1 1 calc R . .
N3 N 0.51745(14) 0.91090(14) 0.27333(12) 0.0633(4) Uani 1 1 d . . .
N4 N 0.44042(15) 0.88676(14) 0.23625(11) 0.0635(4) Uani 1 1 d . . .
O2 O 0.31779(10) 0.93703(10) 0.38188(9) 0.0555(3) Uani 1 1 d . . .
C39 C 0.5684(7) 0.4045(5) 0.5994(5) 0.0989(15) Uani 0.50 1 d P . .
C40 C 0.5474(5) 0.5594(2) 0.4096(2) 0.1065(9) Uani 1 1 d . . .
C41 C 0.6718(9) 0.5131(6) 0.4274(6) 0.118(2) Uani 0.50 1 d P . .
C42 C 0.6878(5) 0.4284(4) 0.5281(5) 0.1568(15) Uani 1 1 d . . .
C43 C 0.5756(8) 0.4731(5) 0.5055(7) 0.112(2) Uani 0.50 1 d P . .

loop_
_atom_site_aniso_label
_atom_site_aniso_U_11
_atom_site_aniso_U_22
_atom_site_aniso_U_33
_atom_site_aniso_U_23
_atom_site_aniso_U_13
_atom_site_aniso_U_12
C1 0.0524(9) 0.0544(9) 0.0510(8) -0.0188(7) -0.0079(7) -0.0278(7)
C2 0.0743(12) 0.0593(10) 0.0785(12) -0.0132(9) -0.0257(10) -0.0369(9)
C3 0.0874(14) 0.0780(13) 0.1003(15) -0.0235(12) -0.0277(12) -0.0513(12)
C4 0.0791(13) 0.1026(16) 0.0818(13) -0.0281(12) -0.0271(11) -0.0491(12)
C5 0.0829(13) 0.0903(14) 0.0705(12) -0.0120(10) -0.0335(10) -0.0424(11)
C6 0.0703(11) 0.0667(11) 0.0599(10) -0.0101(8) -0.0206(9) -0.0377(9)
C7 0.0500(8) 0.0460(8) 0.0498(8) -0.0120(7) -0.0095(7) -0.0255(7)
C8 0.0446(8) 0.0532(9) 0.0494(8) -0.0129(7) -0.0125(7) -0.0240(7)
C9 0.0454(8) 0.0517(8) 0.0493(8) -0.0099(7) -0.0145(7) -0.0245(7)
C10 0.0419(8) 0.0523(8) 0.0496(8) -0.0111(7) -0.0144(6) -0.0226(7)
C11 0.0443(8) 0.0532(9) 0.0497(8) -0.0121(7) -0.0153(7) -0.0228(7)
C12 0.0525(9) 0.0547(9) 0.0585(9) -0.0150(7) -0.0153(8) -0.0272(7)
C13 0.0510(9) 0.0577(9) 0.0542(9) -0.0174(7) -0.0143(7) -0.0220(7)
C14 0.0512(9) 0.0661(10) 0.0553(9) -0.0205(8) -0.0050(7) -0.0273(8)
C15 0.0473(9) 0.0601(10) 0.0559(9) -0.0140(8) -0.0091(7) -0.0291(7)
C16 0.0709(12) 0.0673(11) 0.0666(11) -0.0277(9) -0.0123(9) -0.0275(9)
C17 0.0688(13) 0.0846(15) 0.134(2) -0.0583(15) 0.0021(13) -0.0267(11)
C18 0.0792(13) 0.0821(14) 0.1027(16) -0.0482(12) -0.0104(12) -0.0362(11)
C19 0.187(3) 0.1059(19) 0.0777(15) -0.0355(14) -0.0432(18) -0.053(2)
N1 0.0776(10) 0.0600(9) 0.0747(10) 0.0024(7) -0.0333(8) -0.0420(8)
N2 0.0741(10) 0.0648(9) 0.0737(10) 0.0028(7) -0.0355(8) -0.0413(8)
O1 0.0515(6) 0.0487(6) 0.0505(6) -0.0088(5) -0.0142(5) -0.0286(5)
C20 0.0656(11) 0.0584(10) 0.0632(10) -0.0111(8) -0.0287(9) -0.0238(8)
C21 0.0639(12) 0.1000(15) 0.0820(13) -0.0269(12) -0.0211(11) -0.0327(11)
C22 0.0705(14) 0.124(2) 0.1108(19) -0.0142(16) -0.0320(13) -0.0443(14)
C23 0.106(2) 0.0973(18) 0.142(2) -0.0051(16) -0.081(2) -0.0470(15)
C24 0.113(2) 0.0933(17) 0.126(2) -0.0276(15) -0.0745(19) -0.0332(15)
C25 0.0917(14) 0.0833(13) 0.0840(14) -0.0263(11) -0.0444(12) -0.0288(11)
C26 0.0613(10) 0.0530(9) 0.0488(8) -0.0159(7) -0.0155(8) -0.0237(8)
C27 0.0500(9) 0.0550(9) 0.0538(9) -0.0199(7) -0.0069(7) -0.0251(7)
C28 0.0491(9) 0.0580(9) 0.0551(9) -0.0232(7) -0.0061(7) -0.0260(7)
C29 0.0498(9) 0.0579(9) 0.0593(9) -0.0250(8) -0.0067(7) -0.0245(7)
C30 0.0714(12) 0.0632(11) 0.0792(12) -0.0344(9) -0.0222(10) -0.0196(9)
C31 0.0754(12) 0.0589(11) 0.0913(14) -0.0354(10) -0.0262(11) -0.0119(9)
C32 0.0509(9) 0.0619(10) 0.0757(11) -0.0238(9) -0.0138(8) -0.0212(8)
C33 0.0520(9) 0.0647(10) 0.0643(10) -0.0233(8) -0.0122(8) -0.0269(8)
C34 0.0457(8) 0.0574(9) 0.0573(9) -0.0228(7) -0.0054(7) -0.0251(7)
C35 0.0652(11) 0.0666(12) 0.0904(14) -0.0226(10) -0.0276(10) -0.0185(9)
C36 0.0839(19) 0.166(3) 0.129(2) -0.033(2) -0.0303(18) 0.036(2)
C37 0.135(2) 0.0954(18) 0.128(2) 0.0056(16) -0.063(2) -0.0540(17)
C38 0.152(3) 0.0926(18) 0.179(3) -0.0274(19) -0.118(3) -0.0210(17)
N3 0.0624(9) 0.0820(10) 0.0605(9) -0.0334(8) -0.0010(7) -0.0384(8)
N4 0.0683(9) 0.0797(10) 0.0571(8) -0.0312(8) -0.0060(7) -0.0358(8)
O2 0.0523(6) 0.0712(7) 0.0551(6) -0.0287(6) -0.0073(5) -0.0272(5)
C39 0.115(5) 0.072(3) 0.102(4) -0.036(3) -0.017(4) -0.025(3)
C40 0.168(3) 0.0731(17) 0.0855(17) -0.0281(14) -0.032(2) -0.043(2)
C41 0.179(7) 0.084(4) 0.112(5) -0.044(4) -0.026(5) -0.057(5)
C42 0.190(4) 0.111(3) 0.207(5) -0.078(3) -0.083(4) -0.024(3)
C43 0.146(6) 0.073(3) 0.161(7) -0.064(4) -0.092(6) 0.003(4)

loop_
_atom_type_symbol
_atom_type_description
_atom_type_scat_dispersion_real
_atom_type_scat_dispersion_imag
_atom_type_scat_source
C C 0.0033 0.0016 'International Tables Vol C Tables 4.2.6.8 and 6.1.1.4'
H H 0.0000 0.0000 'International Tables Vol C Tables 4.2.6.8 and 6.1.1.4'
N N 0.0061 0.0033 'International Tables Vol C Tables 4.2.6.8 and 6.1.1.4'
O O 0.0106 0.0060 'International Tables Vol C Tables 4.2.6.8 and 6.1.1.4'

loop_
_geom_angle_atom_site_label_1
_geom_angle_atom_site_label_2
_geom_angle_atom_site_label_3
_geom_angle
_geom_angle_site_symmetry_1
_geom_angle_site_symmetry_3
_geom_angle_publ_flag
C2 C1 C6 119.11(15) . . ?
C2 C1 C7 119.92(15) . . ?
C6 C1 C7 120.96(14) . . ?
C3 C2 C1 119.78(18) . . ?
C3 C2 H2 120.1 . . ?
C1 C2 H2 120.1 . . ?
C4 C3 C2 120.88(18) . . ?
C4 C3 H3 119.6 . . ?
C2 C3 H3 119.6 . . ?
C3 C4 C5 119.55(18) . . ?
C3 C4 H4 120.2 . . ?
C5 C4 H4 120.2 . . ?
C4 C5 C6 120.43(19) . . ?
C4 C5 H5 119.8 . . ?
C6 C5 H5 119.8 . . ?
C5 C6 C1 120.25(16) . . ?
C5 C6 H6 119.9 . . ?
C1 C6 H6 119.9 . . ?
N1 C7 O1 112.07(13) . . ?
N1 C7 C1 129.37(14) . . ?
O1 C7 C1 118.56(13) . . ?
N2 C8 O1 112.63(13) . . ?
N2 C8 C9 129.40(14) . . ?
O1 C8 C9 117.84(13) . . ?
C10 C9 C11 121.79(13) . . ?
C10 C9 C8 120.31(13) . . ?
C11 C9 C8 117.89(14) . . ?
C9 C10 C15 123.15(13) . 2 ?
C9 C10 C11 119.26(14) . 2 ?
C15 C10 C11 117.59(14) 2 2 ?
C9 C11 C12 122.43(13) . . ?
C9 C11 C10 118.94(14) . 2 ?
C12 C11 C10 118.63(14) . 2 ?
C13 C12 C11 122.91(14) . . ?
C13 C12 H12 118.5 . . ?
C11 C12 H12 118.5 . . ?
C12 C13 C14 117.33(15) . . ?
C12 C13 C16 123.28(14) . . ?
C14 C13 C16 119.39(14) . . ?
C15 C14 C13 122.32(15) . . ?
C15 C14 H14 118.8 . . ?
C13 C14 H14 118.8 . . ?
C14 C15 C10 121.21(14) . 2 ?
C14 C15 H15 119.4 . . ?
C10 C15 H15 119.4 2 . ?
C18 C16 C13 112.54(15) . . ?
C18 C16 C19 109.01(18) . . ?
C13 C16 C19 108.40(17) . . ?
C18 C16 C17 107.96(17) . . ?
C13 C16 C17 108.96(16) . . ?
C19 C16 C17 110.0(2) . . ?
C16 C17 H17A 109.5 . . ?
C16 C17 H17B 109.5 . . ?
H17A C17 H17B 109.5 . . ?
C16 C17 H17C 109.5 . . ?
H17A C17 H17C 109.5 . . ?
H17B C17 H17C 109.5 . . ?
C16 C18 H18A 109.5 . . ?
C16 C18 H18B 109.5 . . ?
H18A C18 H18B 109.5 . . ?
C16 C18 H18C 109.5 . . ?
H18A C18 H18C 109.5 . . ?
H18B C18 H18C 109.5 . . ?
C16 C19 H19A 109.5 . . ?
C16 C19 H19B 109.5 . . ?
H19A C19 H19B 109.5 . . ?
C16 C19 H19C 109.5 . . ?
H19A C19 H19C 109.5 . . ?
H19B C19 H19C 109.5 . . ?
C7 N1 N2 106.55(12) . . ?
C8 N2 N1 105.86(13) . . ?
C8 O1 C7 102.89(11) . . ?
C21 C20 C25 119.89(18) . . ?
C21 C20 C26 121.55(17) . . ?
C25 C20 C26 118.42(18) . . ?
C20 C21 C22 119.0(2) . . ?
C20 C21 H21 120.5 . . ?
C22 C21 H21 120.5 . . ?
C23 C22 C21 120.4(3) . . ?
C23 C22 H22 119.8 . . ?
C21 C22 H22 119.8 . . ?
C22 C23 C24 120.4(2) . . ?
C22 C23 H23 119.8 . . ?
C24 C23 H23 119.8 . . ?
C23 C24 C25 120.1(2) . . ?
C23 C24 H24 120.0 . . ?
C25 C24 H24 120.0 . . ?
C24 C25 C20 120.1(2) . . ?
C24 C25 H25 120.0 . . ?
C20 C25 H25 120.0 . . ?
N4 C26 O2 112.13(14) . . ?
N4 C26 C20 128.28(15) . . ?
O2 C26 C20 119.47(15) . . ?
N3 C27 O2 112.27(14) . . ?
N3 C27 C28 129.24(15) . . ?
O2 C27 C28 118.47(13) . . ?
C29 C28 C34 121.70(14) . 2_676 ?
C29 C28 C27 119.06(14) . . ?
C34 C28 C27 119.22(15) 2_676 . ?
C28 C29 C30 123.28(15) . . ?
C28 C29 C34 119.41(14) . . ?
C30 C29 C34 117.29(16) . . ?
C31 C30 C29 121.19(17) . . ?
C31 C30 H30 119.4 . . ?
C29 C30 H30 119.4 . . ?
C30 C31 C32 122.83(17) . . ?
C30 C31 H31 118.6 . . ?
C32 C31 H31 118.6 . . ?
C33 C32 C31 116.85(17) . . ?
C33 C32 C35 123.45(17) . . ?
C31 C32 C35 119.66(16) . . ?
C32 C33 C34 122.81(16) . . ?
C32 C33 H33 118.6 . . ?
C34 C33 H33 118.6 . . ?
C28 C34 C33 122.10(15) 2_676 . ?
C28 C34 C29 118.87(15) 2_676 . ?
C33 C34 C29 118.97(15) . . ?
C36 C35 C38 110.3(3) . . ?
C36 C35 C37 109.0(3) . . ?
C38 C35 C37 106.5(2) . . ?
C36 C35 C32 109.5(2) . . ?
C38 C35 C32 112.50(18) . . ?
C37 C35 C32 108.88(17) . . ?
C35 C36 H36A 109.5 . . ?
C35 C36 H36B 109.5 . . ?
H36A C36 H36B 109.5 . . ?
C35 C36 H36C 109.5 . . ?
H36A C36 H36C 109.5 . . ?
H36B C36 H36C 109.5 . . ?
C35 C37 H37A 109.5 . . ?
C35 C37 H37B 109.5 . . ?
H37A C37 H37B 109.5 . . ?
C35 C37 H37C 109.5 . . ?
H37A C37 H37C 109.5 . . ?
H37B C37 H37C 109.5 . . ?
C35 C38 H38A 109.5 . . ?
C35 C38 H38B 109.5 . . ?
H38A C38 H38B 109.5 . . ?
C35 C38 H38C 109.5 . . ?
H38A C38 H38C 109.5 . . ?
H38B C38 H38C 109.5 . . ?
C27 N3 N4 106.51(13) . . ?
C26 N4 N3 106.32(13) . . ?
C26 O2 C27 102.76(12) . . ?
C43 C39 C40 76.0(6) . 2_666 ?
C43 C39 C42 57.4(5) . . ?
C40 C39 C42 133.4(6) 2_666 . ?
C39 C40 C41 175.4(5) 2_666 . ?
C39 C40 C43 118.6(6) 2_666 . ?
C41 C40 C43 56.8(4) . . ?
C39 C40 C43 51.5(4) 2_666 2_666 ?
C41 C40 C43 123.9(4) . 2_666 ?
C43 C40 C43 67.2(5) . 2_666 ?
C43 C41 C40 62.2(5) . . ?
C43 C41 C42 55.9(4) . . ?
C40 C41 C42 118.2(7) . . ?
C43 C42 C41 58.7(6) . . ?
C43 C42 C39 54.4(5) . . ?
C41 C42 C39 113.0(6) . . ?
C39 C43 C42 68.2(5) . . ?
C39 C43 C41 133.5(8) . . ?
C42 C43 C41 65.4(6) . . ?
C39 C43 C40 164.9(9) . . ?
C42 C43 C40 126.3(9) . . ?
C41 C43 C40 61.0(6) . . ?
C39 C43 C40 52.5(6) . 2_666 ?
C42 C43 C40 120.7(7) . 2_666 ?
C41 C43 C40 173.2(7) . 2_666 ?
C40 C43 C40 112.8(5) . 2_666 ?
C39 C43 C43 104.8(10) . 2_666 ?
C42 C43 C43 172.3(11) . 2_666 ?
C41 C43 C43 121.3(9) . 2_666 ?
C40 C43 C43 60.4(5) . 2_666 ?
C40 C43 C43 52.4(6) 2_666 2_666 ?

loop_
_geom_bond_atom_site_label_1
_geom_bond_atom_site_label_2
_geom_bond_distance
_geom_bond_site_symmetry_2
_geom_bond_publ_flag
C1 C2 1.383(2) . ?
C1 C6 1.384(2) . ?
C1 C7 1.459(2) . ?
C2 C3 1.382(3) . ?
C2 H2 0.9300 . ?
C3 C4 1.365(3) . ?
C3 H3 0.9300 . ?
C4 C5 1.371(3) . ?
C4 H4 0.9300 . ?
C5 C6 1.378(2) . ?
C5 H5 0.9300 . ?
C6 H6 0.9300 . ?
C7 N1 1.277(2) . ?
C7 O1 1.3611(17) . ?
C8 N2 1.277(2) . ?
C8 O1 1.3589(17) . ?
C8 C9 1.481(2) . ?
C9 C10 1.396(2) . ?
C9 C11 1.403(2) . ?
C10 C15 1.424(2) 2 ?
C10 C11 1.434(2) 2 ?
C11 C12 1.423(2) . ?
C11 C10 1.434(2) 2 ?
C12 C13 1.359(2) . ?
C12 H12 0.9300 . ?
C13 C14 1.429(2) . ?
C13 C16 1.525(2) . ?
C14 C15 1.350(2) . ?
C14 H14 0.9300 . ?
C15 C10 1.424(2) 2 ?
C15 H15 0.9300 . ?
C16 C18 1.525(3) . ?
C16 C19 1.529(3) . ?
C16 C17 1.537(3) . ?
C17 H17A 0.9600 . ?
C17 H17B 0.9600 . ?
C17 H17C 0.9600 . ?
C18 H18A 0.9600 . ?
C18 H18B 0.9600 . ?
C18 H18C 0.9600 . ?
C19 H19A 0.9600 . ?
C19 H19B 0.9600 . ?
C19 H19C 0.9600 . ?
N1 N2 1.4144(19) . ?
C20 C21 1.376(3) . ?
C20 C25 1.390(3) . ?
C20 C26 1.457(2) . ?
C21 C22 1.394(3) . ?
C21 H21 0.9300 . ?
C22 C23 1.365(4) . ?
C22 H22 0.9300 . ?
C23 C24 1.367(4) . ?
C23 H23 0.9300 . ?
C24 C25 1.372(3) . ?
C24 H24 0.9300 . ?
C25 H25 0.9300 . ?
C26 N4 1.285(2) . ?
C26 O2 1.3618(18) . ?
C27 N3 1.277(2) . ?
C27 O2 1.3656(18) . ?
C27 C28 1.473(2) . ?
C28 C29 1.407(2) . ?
C28 C34 1.409(2) 2_676 ?
C29 C30 1.422(2) . ?
C29 C34 1.430(2) . ?
C30 C31 1.351(3) . ?
C30 H30 0.9300 . ?
C31 C32 1.422(3) . ?
C31 H31 0.9300 . ?
C32 C33 1.364(2) . ?
C32 C35 1.530(3) . ?
C33 C34 1.425(2) . ?
C33 H33 0.9300 . ?
C34 C28 1.409(2) 2_676 ?
C35 C36 1.513(3) . ?
C35 C38 1.517(3) . ?
C35 C37 1.524(3) . ?
C36 H36A 0.9600 . ?
C36 H36B 0.9600 . ?
C36 H36C 0.9600 . ?
C37 H37A 0.9600 . ?
C37 H37B 0.9600 . ?
C37 H37C 0.9600 . ?
C38 H38A 0.9600 . ?
C38 H38B 0.9600 . ?
C38 H38C 0.9600 . ?
N3 N4 1.4070(19) . ?
C39 C43 1.250(9) . ?
C39 C40 1.266(8) 2_666 ?
C39 C42 1.428(8) . ?
C40 C39 1.266(8) 2_666 ?
C40 C41 1.395(9) . ?
C40 C43 1.412(8) . ?
C40 C43 1.550(10) 2_666 ?
C41 C43 1.335(11) . ?
C41 C42 1.421(8) . ?
C42 C43 1.295(7) . ?
C43 C40 1.550(10) 2_666 ?
C43 C43 1.643(14) 2_666 ?

loop_
_geom_torsion_atom_site_label_1
_geom_torsion_atom_site_label_2
_geom_torsion_atom_site_label_3
_geom_torsion_atom_site_label_4
_geom_torsion
_geom_torsion_site_symmetry_1
_geom_torsion_site_symmetry_2
_geom_torsion_site_symmetry_3
_geom_torsion_site_symmetry_4
_geom_torsion_publ_flag
C6 C1 C2 C3 -0.6(3) . . . . ?
C7 C1 C2 C3 -179.61(17) . . . . ?
C1 C2 C3 C4 0.4(3) . . . . ?
C2 C3 C4 C5 0.0(3) . . . . ?
C3 C4 C5 C6 -0.2(3) . . . . ?
C4 C5 C6 C1 0.0(3) . . . . ?
C2 C1 C6 C5 0.4(3) . . . . ?
C7 C1 C6 C5 179.43(17) . . . . ?
C2 C1 C7 N1 6.3(3) . . . . ?
C6 C1 C7 N1 -172.70(17) . . . . ?
C2 C1 C7 O1 -172.98(15) . . . . ?
C6 C1 C7 O1 8.0(2) . . . . ?
N2 C8 C9 C10 84.7(2) . . . . ?
O1 C8 C9 C10 -99.81(17) . . . . ?
N2 C8 C9 C11 -96.2(2) . . . . ?
O1 C8 C9 C11 79.28(18) . . . . ?
C11 C9 C10 C15 179.10(14) . . . 2 ?
C8 C9 C10 C15 -1.8(2) . . . 2 ?
C11 C9 C10 C11 -0.3(2) . . . 2 ?
C8 C9 C10 C11 178.71(13) . . . 2 ?
C10 C9 C11 C12 -179.21(14) . . . . ?
C8 C9 C11 C12 1.7(2) . . . . ?
C10 C9 C11 C10 0.3(2) . . . 2 ?
C8 C9 C11 C10 -178.73(13) . . . 2 ?
C9 C11 C12 C13 -179.33(15) . . . . ?
C10 C11 C12 C13 1.1(2) 2 . . . ?
C11 C12 C13 C14 0.0(2) . . . . ?
C11 C12 C13 C16 179.68(15) . . . . ?
C12 C13 C14 C15 -1.0(3) . . . . ?
C16 C13 C14 C15 179.31(16) . . . . ?
C13 C14 C15 C10 0.8(3) . . . 2 ?
C12 C13 C16 C18 4.1(3) . . . . ?
C14 C13 C16 C18 -176.23(16) . . . . ?
C12 C13 C16 C19 -116.5(2) . . . . ?
C14 C13 C16 C19 63.1(2) . . . . ?
C12 C13 C16 C17 123.84(19) . . . . ?
C14 C13 C16 C17 -56.5(2) . . . . ?
O1 C7 N1 N2 0.36(19) . . . . ?
C1 C7 N1 N2 -178.97(16) . . . . ?
O1 C8 N2 N1 -0.4(2) . . . . ?
C9 C8 N2 N1 175.30(16) . . . . ?
C7 N1 N2 C8 0.0(2) . . . . ?
N2 C8 O1 C7 0.58(18) . . . . ?
C9 C8 O1 C7 -175.65(13) . . . . ?
N1 C7 O1 C8 -0.56(17) . . . . ?
C1 C7 O1 C8 178.84(13) . . . . ?
C25 C20 C21 C22 1.8(3) . . . . ?
C26 C20 C21 C22 -173.86(19) . . . . ?
C20 C21 C22 C23 -0.2(4) . . . . ?
C21 C22 C23 C24 -1.2(4) . . . . ?
C22 C23 C24 C25 1.0(4) . . . . ?
C23 C24 C25 C20 0.6(4) . . . . ?
C21 C20 C25 C24 -2.0(3) . . . . ?
C26 C20 C25 C24 173.75(19) . . . . ?
C21 C20 C26 N4 174.92(19) . . . . ?
C25 C20 C26 N4 -0.8(3) . . . . ?
C21 C20 C26 O2 -0.7(3) . . . . ?
C25 C20 C26 O2 -176.40(16) . . . . ?
N3 C27 C28 C29 -65.5(2) . . . . ?
O2 C27 C28 C29 113.00(17) . . . . ?
N3 C27 C28 C34 115.6(2) . . . 2_676 ?
O2 C27 C28 C34 -65.9(2) . . . 2_676 ?
C34 C28 C29 C30 179.85(16) 2_676 . . . ?
C27 C28 C29 C30 1.0(2) . . . . ?
C34 C28 C29 C34 1.3(3) 2_676 . . . ?
C27 C28 C29 C34 -177.53(14) . . . . ?
C28 C29 C30 C31 -176.87(17) . . . . ?
C34 C29 C30 C31 1.7(3) . . . . ?
C29 C30 C31 C32 0.6(3) . . . . ?
C30 C31 C32 C33 -1.9(3) . . . . ?
C30 C31 C32 C35 176.10(18) . . . . ?
C31 C32 C33 C34 0.8(3) . . . . ?
C35 C32 C33 C34 -177.04(16) . . . . ?
C32 C33 C34 C28 178.58(15) . . . 2_676 ?
C32 C33 C34 C29 1.4(2) . . . . ?
C28 C29 C34 C28 -1.3(2) . . . 2_676 ?
C30 C29 C34 C28 -179.90(15) . . . 2_676 ?
C28 C29 C34 C33 176.01(14) . . . . ?
C30 C29 C34 C33 -2.6(2) . . . . ?
C33 C32 C35 C36 -129.0(3) . . . . ?
C31 C32 C35 C36 53.1(3) . . . . ?
C33 C32 C35 C38 -6.0(3) . . . . ?
C31 C32 C35 C38 176.2(2) . . . . ?
C33 C32 C35 C37 111.9(2) . . . . ?
C31 C32 C35 C37 -66.0(3) . . . . ?
O2 C27 N3 N4 0.08(19) . . . . ?
C28 C27 N3 N4 178.68(16) . . . . ?
O2 C26 N4 N3 0.77(19) . . . . ?
C20 C26 N4 N3 -175.13(16) . . . . ?
C27 N3 N4 C26 -0.52(19) . . . . ?
N4 C26 O2 C27 -0.71(18) . . . . ?
C20 C26 O2 C27 175.59(14) . . . . ?
N3 C27 O2 C26 0.35(18) . . . . ?
C28 C27 O2 C26 -178.41(14) . . . . ?
C43 C40 C41 C43 3.3(6) 2_666 . . . ?
C43 C40 C41 C42 -1.3(3) . . . . ?
C43 C40 C41 C42 2.1(6) 2_666 . . . ?
C40 C41 C42 C43 1.4(4) . . . . ?
C43 C41 C42 C39 -2.7(4) . . . . ?
C40 C41 C42 C39 -1.3(6) . . . . ?
C40 C39 C42 C43 -0.5(5) 2_666 . . . ?
C43 C39 C42 C41 2.8(4) . . . . ?
C40 C39 C42 C41 2.4(8) 2_666 . . . ?
C40 C39 C43 C42 179.6(4) 2_666 . . . ?
C40 C39 C43 C41 175.8(7) 2_666 . . . ?
C42 C39 C43 C41 -3.8(6) . . . . ?
C40 C39 C43 C40 14(2) 2_666 . . . ?
C42 C39 C43 C40 -165.8(19) . . . . ?
C42 C39 C43 C40 -179.6(4) . . . 2_666 ?
C40 C39 C43 C43 3.2(4) 2_666 . . 2_666 ?
C42 C39 C43 C43 -176.5(5) . . . 2_666 ?
C41 C42 C43 C39 -176.9(5) . . . . ?
C39 C42 C43 C41 176.9(5) . . . . ?
C41 C42 C43 C40 -1.5(4) . . . . ?
C39 C42 C43 C40 175.4(6) . . . . ?
C41 C42 C43 C40 -176.6(5) . . . 2_666 ?
C39 C42 C43 C40 0.3(4) . . . 2_666 ?
C40 C41 C43 C39 -174.7(7) . . . . ?
C42 C41 C43 C39 3.9(6) . . . . ?
C40 C41 C43 C42 -178.6(4) . . . . ?
C42 C41 C43 C40 178.6(4) . . . . ?
C40 C41 C43 C43 -3.1(5) . . . 2_666 ?
C42 C41 C43 C43 175.6(6) . . . 2_666 ?
C39 C40 C43 C39 -15(2) 2_666 . . . ?
C41 C40 C43 C39 165(2) . . . . ?
C43 C40 C43 C39 -11.9(17) 2_666 . . . ?
C39 C40 C43 C42 -178.9(5) 2_666 . . . ?
C41 C40 C43 C42 1.6(4) . . . . ?
C43 C40 C43 C42 -175.4(7) 2_666 . . . ?
C39 C40 C43 C41 179.5(5) 2_666 . . . ?
C43 C40 C43 C41 -177.0(5) 2_666 . . . ?
C39 C40 C43 C40 -3.5(5) 2_666 . . 2_666 ?
C41 C40 C43 C40 177.0(5) . . . 2_666 ?
C43 C40 C43 C40 -0.005(1) 2_666 . . 2_666 ?
C39 C40 C43 C43 -3.5(5) 2_666 . . 2_666 ?
C41 C40 C43 C43 177.0(5) . . . 2_666 ?
